data_4067948
loop_
_publ_author_name
'Gil-Rubio, Juan'
'Guerrero-Leal, Juan'
'Blaya, Mar\'ia'
'Vicente, Jos\'e'
'Bautista, Delia'
'Jones, Peter G.'

_publ_section_title
;
 Reactions of Half-Sandwich Ethene Complexes of Rhodium(I) toward
 Iodoperfluorocarbons: Perfluoro-alkylation or -arylation of Coordinated
 Ethene versus Oxidative Addition
;
_journal_issue 4
_journal_name_full Organometallics
_journal_page_first 1287
_journal_paper_doi 10.1021/om2009588
_journal_volume 31
_journal_year 2012
_chemical_formula_sum 'C19 H28 F9 I P Rh'
_chemical_formula_weight 688.19
_chemical_name_systematic
; 
 ? 
;
_space_group_IT_number 14
_symmetry_cell_setting monoclinic
_symmetry_space_group_name_Hall '-P 2ybc'
_symmetry_space_group_name_H-M 'P 1 21/c 1'
_atom_sites_solution_hydrogens geom
_atom_sites_solution_primary direct
_atom_sites_solution_secondary difmap
_audit_creation_method SHELXL-97
_cell_angle_alpha 90.00
_cell_angle_beta 107.105(2)
_cell_angle_gamma 90.00
_cell_formula_units_Z 4
_cell_length_a 17.4942(15)
_cell_length_b 10.7840(9)
_cell_length_c 13.5254(12)
_cell_measurement_reflns_used 7394
_cell_measurement_temperature 100(2)
_cell_measurement_theta_max 2.25
_cell_measurement_theta_min 28.46
_cell_volume 2438.8(4)
_computing_cell_refinement 'Bruker SAINT'
_computing_data_collection 'Bruker SMART'
_computing_data_reduction 'Bruker SAINT'
_computing_molecular_graphics 'Bruker SHELXTL'
_computing_publication_material 'Bruker SHELXTL'
_computing_structure_refinement 'SHELXL-97 (Sheldrick, 1997)'
_computing_structure_solution 'SHELXS-97 (Sheldrick, 1990)'
_diffrn_ambient_temperature 100(2)
_diffrn_detector_area_resol_mean 8.26
_diffrn_measured_fraction_theta_full 0.994
_diffrn_measured_fraction_theta_max 0.916
_diffrn_measurement_device_type 'Bruker SMART APEX CCD'
_diffrn_measurement_method \w-scan
_diffrn_radiation_monochromator graphite
_diffrn_radiation_source 'fine-focus sealed tube'
_diffrn_radiation_type MoK\a
_diffrn_radiation_wavelength 0.71073
_diffrn_reflns_av_R_equivalents 0.0254
_diffrn_reflns_av_sigmaI/netI 0.0312
_diffrn_reflns_limit_h_max 12
_diffrn_reflns_limit_h_min -23
_diffrn_reflns_limit_k_max 13
_diffrn_reflns_limit_k_min -13
_diffrn_reflns_limit_l_max 18
_diffrn_reflns_limit_l_min -17
_diffrn_reflns_number 16032
_diffrn_reflns_theta_full 26.00
_diffrn_reflns_theta_max 28.61
_diffrn_reflns_theta_min 2.25
_exptl_absorpt_coefficient_mu 2.104
_exptl_absorpt_correction_T_max 0.8497
_exptl_absorpt_correction_T_min 0.6499
_exptl_absorpt_correction_type multi-scan
_exptl_absorpt_process_details SADABS
_exptl_crystal_colour red
_exptl_crystal_density_diffrn 1.874
_exptl_crystal_density_method 'not measured'
_exptl_crystal_description prism
_exptl_crystal_F_000 1344
_exptl_crystal_size_max 0.18
_exptl_crystal_size_mid 0.12
_exptl_crystal_size_min 0.08
_refine_diff_density_max 0.921
_refine_diff_density_min -0.464
_refine_diff_density_rms 0.113
_refine_ls_extinction_method none
_refine_ls_goodness_of_fit_ref 1.192
_refine_ls_hydrogen_treatment 'rigid methyls, other riding'
_refine_ls_matrix_type full
_refine_ls_number_parameters 288
_refine_ls_number_reflns 5737
_refine_ls_number_restraints 0
_refine_ls_restrained_S_all 1.192
_refine_ls_R_factor_all 0.0401
_refine_ls_R_factor_gt 0.0371
_refine_ls_shift/su_max 0.001
_refine_ls_shift/su_mean 0.000
_refine_ls_structure_factor_coef Fsqd
_refine_ls_weighting_details 'calc w=1/[\s^2^(Fo^2^)+(0.0215P)^2^+5.3357P] where P=(Fo^2^+2Fc^2^)/3'
_refine_ls_weighting_scheme calc
_refine_ls_wR_factor_gt 0.0727
_refine_ls_wR_factor_ref 0.0739
_reflns_number_gt 5463
_reflns_number_total 5737
_reflns_threshold_expression >2sigma(I)
_cod_data_source_file om2009588_si_002.cif
_cod_data_source_block mbm55bsi
_cod_original_sg_symbol_H-M 'P 2(1)/c'
_cod_database_code 4067948

loop_
_symmetry_equiv_pos_as_xyz
'x, y, z'
'-x, y+1/2, -z+1/2'
'-x, -y, -z'
'x, -y-1/2, z-1/2'

loop_
_atom_site_label
_atom_site_type_symbol
_atom_site_fract_x
_atom_site_fract_y
_atom_site_fract_z
_atom_site_U_iso_or_equiv
_atom_site_adp_type
_atom_site_occupancy
_atom_site_symmetry_multiplicity
_atom_site_calc_flag
_atom_site_refinement_flags
Rh1 Rh 0.299633(15) 0.51796(2) 0.213912(19) 0.01097(7) Uani 1 1 d .
I1 I 0.392108(14) 0.31344(2) 0.261649(18) 0.01934(7) Uani 1 1 d .
P1 P 0.32723(6) 0.52779(8) 0.06107(7) 0.01711(18) Uani 1 1 d .
C11 C 0.1938(2) 0.4249(3) 0.1296(3) 0.0154(7) Uani 1 1 d .
H11A H 0.1481 0.4830 0.1164 0.018 Uiso 1 1 calc R
H11B H 0.1991 0.3983 0.0619 0.018 Uiso 1 1 calc R
C12 C 0.1766(2) 0.3114(3) 0.1876(3) 0.0165(7) Uani 1 1 d .
H12A H 0.1719 0.3402 0.2551 0.020 Uiso 1 1 calc R
H12B H 0.2240 0.2564 0.2024 0.020 Uiso 1 1 calc R
C13 C 0.1009(2) 0.2309(3) 0.1347(3) 0.0190(7) Uani 1 1 d .
C14 C 0.0827(2) 0.1497(4) 0.2190(3) 0.0262(8) Uani 1 1 d .
C15 C 0.0280(2) 0.3104(4) 0.0829(3) 0.0277(9) Uani 1 1 d .
C16 C 0.1189(3) 0.1444(4) 0.0532(3) 0.0309(9) Uani 1 1 d .
C1 C 0.2466(2) 0.6892(3) 0.2454(3) 0.0156(7) Uani 1 1 d .
C2 C 0.2373(2) 0.6010(3) 0.3206(3) 0.0159(7) Uani 1 1 d .
C3 C 0.3137(2) 0.5638(3) 0.3806(3) 0.0158(7) Uani 1 1 d .
C4 C 0.3728(2) 0.6355(3) 0.3484(3) 0.0155(7) Uani 1 1 d .
C5 C 0.3311(2) 0.7152(3) 0.2678(3) 0.0160(7) Uani 1 1 d .
C6 C 0.1797(2) 0.7620(3) 0.1740(3) 0.0241(8) Uani 1 1 d .
H6A H 0.1340 0.7072 0.1448 0.036 Uiso 1 1 calc R
H6B H 0.1978 0.7973 0.1180 0.036 Uiso 1 1 calc R
H6C H 0.1637 0.8291 0.2127 0.036 Uiso 1 1 calc R
C7 C 0.1591(2) 0.5656(3) 0.3368(3) 0.0217(8) Uani 1 1 d .
H7A H 0.1650 0.4864 0.3738 0.033 Uiso 1 1 calc R
H7B H 0.1184 0.5574 0.2696 0.033 Uiso 1 1 calc R
H7C H 0.1427 0.6299 0.3776 0.033 Uiso 1 1 calc R
C8 C 0.3332(2) 0.4752(4) 0.4702(3) 0.0227(8) Uani 1 1 d .
H8A H 0.3531 0.5216 0.5350 0.034 Uiso 1 1 calc R
H8B H 0.3742 0.4167 0.4635 0.034 Uiso 1 1 calc R
H8C H 0.2848 0.4294 0.4705 0.034 Uiso 1 1 calc R
C9 C 0.4615(2) 0.6295(4) 0.3990(3) 0.0226(8) Uani 1 1 d .
H9A H 0.4890 0.6778 0.3583 0.034 Uiso 1 1 calc R
H9B H 0.4793 0.5430 0.4026 0.034 Uiso 1 1 calc R
H9C H 0.4742 0.6639 0.4690 0.034 Uiso 1 1 calc R
C10 C 0.3653(2) 0.8186(3) 0.2198(3) 0.0238(8) Uani 1 1 d .
H10A H 0.3539 0.8981 0.2475 0.036 Uiso 1 1 calc R
H10B H 0.3409 0.8174 0.1446 0.036 Uiso 1 1 calc R
H10C H 0.4232 0.8077 0.2358 0.036 Uiso 1 1 calc R
C21 C 0.4264(2) 0.5874(4) 0.0702(3) 0.0298(9) Uani 1 1 d .
H21A H 0.4670 0.5316 0.1132 0.045 Uiso 1 1 calc R
H21B H 0.4327 0.6701 0.1015 0.045 Uiso 1 1 calc R
H21C H 0.4331 0.5924 0.0008 0.045 Uiso 1 1 calc R
C22 C 0.3260(2) 0.3869(4) -0.0132(3) 0.0251(8) Uani 1 1 d .
H22A H 0.2734 0.3475 -0.0281 0.038 Uiso 1 1 calc R
H22B H 0.3671 0.3297 0.0268 0.038 Uiso 1 1 calc R
H22C H 0.3369 0.4075 -0.0783 0.038 Uiso 1 1 calc R
C23 C 0.2601(3) 0.6277(4) -0.0338(3) 0.0275(9) Uani 1 1 d .
H23A H 0.2752 0.6269 -0.0980 0.041 Uiso 1 1 calc R
H23B H 0.2637 0.7125 -0.0068 0.041 Uiso 1 1 calc R
H23C H 0.2051 0.5976 -0.0476 0.041 Uiso 1 1 calc R
F1 F 0.15414(15) 0.2039(2) -0.00836(18) 0.0312(5) Uani 1 1 d .
F2 F 0.16807(19) 0.0537(2) 0.0992(2) 0.0479(7) Uani 1 1 d .
F3 F 0.05281(18) 0.0923(3) -0.0092(2) 0.0517(8) Uani 1 1 d .
F4 F 0.14865(14) 0.1037(2) 0.28442(19) 0.0364(6) Uani 1 1 d .
F5 F 0.03440(14) 0.0539(2) 0.18075(19) 0.0327(6) Uani 1 1 d .
F6 F 0.04631(15) 0.2175(2) 0.27501(18) 0.0343(6) Uani 1 1 d .
F7 F -0.04111(14) 0.2467(3) 0.0629(2) 0.0387(6) Uani 1 1 d .
F8 F 0.02072(13) 0.4065(2) 0.14214(19) 0.0321(5) Uani 1 1 d .
F9 F 0.03153(14) 0.3561(2) -0.00827(18) 0.0333(6) Uani 1 1 d .

loop_
_atom_site_aniso_label
_atom_site_aniso_U_11
_atom_site_aniso_U_22
_atom_site_aniso_U_33
_atom_site_aniso_U_23
_atom_site_aniso_U_13
_atom_site_aniso_U_12
Rh1 0.00971(12) 0.01100(12) 0.01225(12) 0.00009(9) 0.00331(10) 0.00006(9)
I1 0.01574(12) 0.01821(11) 0.02444(13) 0.00191(9) 0.00649(9) 0.00569(8)
P1 0.0195(5) 0.0174(4) 0.0164(4) -0.0001(3) 0.0083(4) -0.0026(3)
C11 0.0137(16) 0.0135(16) 0.0182(16) -0.0002(12) 0.0036(14) -0.0018(12)
C12 0.0152(17) 0.0163(16) 0.0178(16) -0.0002(13) 0.0048(14) -0.0022(13)
C13 0.0183(18) 0.0196(17) 0.0185(17) -0.0005(14) 0.0044(14) -0.0063(14)
C14 0.027(2) 0.0233(19) 0.027(2) 0.0040(16) 0.0061(17) -0.0065(16)
C15 0.0172(19) 0.039(2) 0.024(2) 0.0037(17) 0.0021(16) -0.0100(17)
C16 0.038(2) 0.025(2) 0.034(2) -0.0088(17) 0.0171(19) -0.0140(18)
C1 0.0136(16) 0.0143(15) 0.0175(16) -0.0039(13) 0.0023(14) 0.0000(13)
C2 0.0168(17) 0.0140(15) 0.0193(17) -0.0061(13) 0.0088(14) -0.0002(13)
C3 0.0165(17) 0.0156(16) 0.0155(16) -0.0029(13) 0.0050(14) 0.0007(13)
C4 0.0134(16) 0.0167(16) 0.0155(16) -0.0036(13) 0.0028(13) -0.0026(13)
C5 0.0195(17) 0.0125(15) 0.0155(16) -0.0041(12) 0.0044(14) -0.0011(13)
C6 0.0217(19) 0.0209(18) 0.0250(19) -0.0007(15) -0.0006(16) 0.0056(15)
C7 0.0169(18) 0.0229(18) 0.0273(19) -0.0066(15) 0.0097(16) 0.0002(14)
C8 0.027(2) 0.0257(19) 0.0157(17) 0.0014(14) 0.0060(15) 0.0023(15)
C9 0.0165(18) 0.0242(19) 0.0249(19) -0.0016(15) 0.0026(15) -0.0017(14)
C10 0.027(2) 0.0157(17) 0.028(2) 0.0004(14) 0.0068(17) -0.0046(15)
C21 0.026(2) 0.038(2) 0.031(2) -0.0068(18) 0.0186(18) -0.0116(18)
C22 0.034(2) 0.0238(19) 0.0209(18) -0.0069(15) 0.0135(17) -0.0036(16)
C23 0.040(2) 0.026(2) 0.0167(18) 0.0062(15) 0.0081(17) 0.0026(17)
F1 0.0421(14) 0.0274(12) 0.0317(13) -0.0129(10) 0.0226(11) -0.0159(10)
F2 0.067(2) 0.0195(12) 0.067(2) -0.0004(12) 0.0357(17) 0.0040(12)
F3 0.0604(19) 0.0588(18) 0.0427(16) -0.0294(14) 0.0259(14) -0.0448(16)
F4 0.0304(13) 0.0357(14) 0.0369(14) 0.0168(11) 0.0002(11) -0.0085(11)
F5 0.0336(14) 0.0308(13) 0.0343(13) -0.0014(10) 0.0111(11) -0.0187(10)
F6 0.0372(14) 0.0436(14) 0.0267(12) -0.0017(11) 0.0168(11) -0.0094(12)
F7 0.0163(12) 0.0534(16) 0.0408(14) 0.0082(13) -0.0004(11) -0.0149(11)
F8 0.0197(12) 0.0381(14) 0.0400(14) 0.0006(11) 0.0111(11) 0.0051(10)
F9 0.0251(12) 0.0443(14) 0.0238(12) 0.0121(11) -0.0030(10) -0.0102(11)

loop_
_atom_type_symbol
_atom_type_description
_atom_type_scat_dispersion_real
_atom_type_scat_dispersion_imag
_atom_type_scat_source
C C 0.0033 0.0016 'International Tables Vol C Tables 4.2.6.8 and 6.1.1.4'
H H 0.0000 0.0000 'International Tables Vol C Tables 4.2.6.8 and 6.1.1.4'
F F 0.0171 0.0103 'International Tables Vol C Tables 4.2.6.8 and 6.1.1.4'
P P 0.1023 0.0942 'International Tables Vol C Tables 4.2.6.8 and 6.1.1.4'
Rh Rh -1.1178 0.9187 'International Tables Vol C Tables 4.2.6.8 and 6.1.1.4'
I I -0.4742 1.8119 'International Tables Vol C Tables 4.2.6.8 and 6.1.1.4'

loop_
_geom_angle_atom_site_label_1
_geom_angle_atom_site_label_2
_geom_angle_atom_site_label_3
_geom_angle
C11 Rh1 C1 98.76(13)
C11 Rh1 C2 91.25(13)
C1 Rh1 C2 38.06(13)
C11 Rh1 C3 117.61(13)
C1 Rh1 C3 62.75(12)
C2 Rh1 C3 36.44(12)
C11 Rh1 P1 85.31(10)
C1 Rh1 P1 111.06(10)
C2 Rh1 P1 147.97(9)
C3 Rh1 P1 156.46(9)
C11 Rh1 C5 135.19(13)
C1 Rh1 C5 38.07(12)
C2 Rh1 C5 62.26(12)
C3 Rh1 C5 61.72(12)
P1 Rh1 C5 98.82(9)
C11 Rh1 C4 152.87(13)
C1 Rh1 C4 62.66(12)
C2 Rh1 C4 61.82(12)
C3 Rh1 C4 37.53(12)
P1 Rh1 C4 118.93(9)
C5 Rh1 C4 36.22(12)
C11 Rh1 I1 96.26(9)
C1 Rh1 I1 155.73(9)
C2 Rh1 I1 123.01(9)
C3 Rh1 I1 93.37(9)
P1 Rh1 I1 89.02(3)
C5 Rh1 I1 128.24(9)
C4 Rh1 I1 96.16(9)
C23 P1 C22 101.87(18)
C23 P1 C21 104.1(2)
C22 P1 C21 100.85(19)
C23 P1 Rh1 113.95(14)
C22 P1 Rh1 119.69(13)
C21 P1 Rh1 114.23(14)
C12 C11 Rh1 112.0(2)
C11 C12 C13 118.4(3)
C15 C13 C14 109.4(3)
C15 C13 C16 109.2(3)
C14 C13 C16 108.3(3)
C15 C13 C12 112.2(3)
C14 C13 C12 107.9(3)
C16 C13 C12 109.7(3)
F4 C14 F5 107.2(3)
F4 C14 F6 107.0(3)
F5 C14 F6 106.8(3)
F4 C14 C13 112.2(3)
F5 C14 C13 113.3(3)
F6 C14 C13 110.1(3)
F8 C15 F7 106.1(3)
F8 C15 F9 107.6(3)
F7 C15 F9 106.5(3)
F8 C15 C13 111.9(3)
F7 C15 C13 112.7(3)
F9 C15 C13 111.7(3)
F2 C16 F1 106.9(4)
F2 C16 F3 107.8(3)
F1 C16 F3 106.2(3)
F2 C16 C13 110.5(3)
F1 C16 C13 112.5(3)
F3 C16 C13 112.5(4)
C2 C1 C5 107.5(3)
C2 C1 C6 124.9(3)
C5 C1 C6 126.1(3)
C2 C1 Rh1 73.68(19)
C5 C1 Rh1 74.65(19)
C6 C1 Rh1 128.2(2)
C3 C2 C1 108.2(3)
C3 C2 C7 126.8(3)
C1 C2 C7 124.8(3)
C3 C2 Rh1 72.29(19)
C1 C2 Rh1 68.27(19)
C7 C2 Rh1 129.2(2)
C2 C3 C4 108.4(3)
C2 C3 C8 126.9(3)
C4 C3 C8 124.5(3)
C2 C3 Rh1 71.27(19)
C4 C3 Rh1 72.26(19)
C8 C3 Rh1 126.9(2)
C5 C4 C3 107.6(3)
C5 C4 C9 127.4(3)
C3 C4 C9 124.8(3)
C5 C4 Rh1 71.35(18)
C3 C4 Rh1 70.21(18)
C9 C4 Rh1 127.0(2)
C4 C5 C1 107.9(3)
C4 C5 C10 127.3(3)
C1 C5 C10 124.5(3)
C4 C5 Rh1 72.43(19)
C1 C5 Rh1 67.28(18)
C10 C5 Rh1 130.5(2)

loop_
_geom_bond_atom_site_label_1
_geom_bond_atom_site_label_2
_geom_bond_distance
Rh1 C11 2.120(3)
Rh1 C1 2.165(3)
Rh1 C2 2.237(3)
Rh1 C3 2.250(3)
Rh1 P1 2.2594(9)
Rh1 C5 2.263(3)
Rh1 C4 2.277(3)
Rh1 I1 2.6989(4)
P1 C23 1.816(4)
P1 C22 1.819(4)
P1 C21 1.821(4)
C11 C12 1.530(4)
C12 C13 1.570(5)
C13 C15 1.526(5)
C13 C14 1.542(5)
C13 C16 1.546(5)
C14 F4 1.326(5)
C14 F5 1.339(4)
C14 F6 1.341(5)
C15 F8 1.339(5)
C15 F7 1.346(4)
C15 F9 1.346(4)
C16 F2 1.330(5)
C16 F1 1.337(5)
C16 F3 1.338(5)
C1 C2 1.437(5)
C1 C5 1.447(5)
C1 C6 1.501(5)
C2 C3 1.403(5)
C2 C7 1.496(5)
C3 C4 1.457(5)
C3 C8 1.502(5)
C4 C5 1.411(5)
C4 C9 1.503(5)
C5 C10 1.500(5)

loop_
_geom_hbond_atom_site_label_D
_geom_hbond_atom_site_label_H
_geom_hbond_atom_site_label_A
_geom_hbond_distance_DH
_geom_hbond_distance_HA
_geom_hbond_distance_DA
_geom_hbond_angle_DHA
_geom_hbond_site_symmetry_A
C7 H7C F7 0.98 2.50 3.400(4) 153.2 2
